data_7035783
loop_
_publ_author_name
'Chernyshev, Alexander N.'
'Chernysheva, Maria V.'
'Hirva, Pipsa'
'Kukushkin, Vadim Yu'
'Haukka, Matti'

_publ_section_title
;
 Weak aurophilic interactions in a series of Au(iii) double salts.
;
_journal_issue 32
_journal_name_full 'Dalton transactions (Cambridge, England : 2003)'
_journal_page_first 14523
_journal_page_last 14531
_journal_paper_doi 10.1039/c4dt03167a
_journal_volume 44
_journal_year 2015
_chemical_formula_moiety 'C10 H10 N3, Au Cl4'
_chemical_formula_sum 'C10 H10 Au Cl4 N3'
_chemical_formula_weight 510.98
_chemical_name_systematic
;
 ?
;
_space_group_crystal_system triclinic
_space_group_IT_number 2
_space_group_name_Hall '-P 1'
_space_group_name_H-M_alt 'P -1'
_symmetry_space_group_name_Hall '-P 1'
_symmetry_space_group_name_H-M 'P -1'
_atom_sites_solution_hydrogens geom
_audit_creation_method SHELXL-2014
_audit_update_record
;
2014-10-14 deposited with the CCDC.
2015-07-14 downloaded from the CCDC.
;
_cell_angle_alpha 75.735(2)
_cell_angle_beta 79.898(2)
_cell_angle_gamma 89.850(2)
_cell_formula_units_Z 1
_cell_length_a 4.33010(10)
_cell_length_b 8.8484(2)
_cell_length_c 9.5177(3)
_cell_measurement_reflns_used 6311
_cell_measurement_temperature 120(2)
_cell_measurement_theta_max 32.96
_cell_measurement_theta_min 2.24
_cell_volume 347.627(16)
_computing_cell_refinement 'SAINT (Bruker AXS, 2009)'
_computing_data_collection 'APEX2 (Bruker AXS, 2010)'
_computing_data_reduction 'SAINT (Bruker AXS, 2009)'
_computing_molecular_graphics 'CrystaMaker (CrystalMaker Software ltd., 2011)'
_computing_publication_material 'SHELXL-2014 (Sheldrick, 2014)'
_computing_structure_refinement 'SHELXL-2014 (Sheldrick, 2014)'
_computing_structure_solution 'SUPERFLIP (Palatinus & Chapuis, 2007)'
_diffrn_ambient_temperature 120(2)
_diffrn_detector_area_resol_mean 16
_diffrn_measured_fraction_theta_full 0.997
_diffrn_measured_fraction_theta_max 0.973
_diffrn_measurement_device '62mm x 62mm CCD camera on three-circle goniostat'
_diffrn_measurement_device_type 'Bruker SMART APEX II CCD'
_diffrn_measurement_method '\f scans and \w scans'
_diffrn_radiation_monochromator 'flat graphite crystal'
_diffrn_radiation_type MoK\a
_diffrn_radiation_wavelength 0.71073
_diffrn_reflns_av_R_equivalents 0.0245
_diffrn_reflns_av_unetI/netI 0.0348
_diffrn_reflns_laue_measured_fraction_full 0.997
_diffrn_reflns_laue_measured_fraction_max 0.973
_diffrn_reflns_limit_h_max 6
_diffrn_reflns_limit_h_min -6
_diffrn_reflns_limit_k_max 13
_diffrn_reflns_limit_k_min -13
_diffrn_reflns_limit_l_max 14
_diffrn_reflns_limit_l_min -14
_diffrn_reflns_number 8501
_diffrn_reflns_point_group_measured_fraction_full 0.997
_diffrn_reflns_point_group_measured_fraction_max 0.973
_diffrn_reflns_theta_full 26.000
_diffrn_reflns_theta_max 33.189
_diffrn_reflns_theta_min 2.245
_exptl_absorpt_coefficient_mu 11.332
_exptl_absorpt_correction_T_max 0.2516
_exptl_absorpt_correction_T_min 0.1318
_exptl_absorpt_correction_type multi-scan
_exptl_absorpt_process_details 'SADABS-2008/1 (Bruker, 2008)'
_exptl_crystal_colour orange
_exptl_crystal_density_diffrn 2.441
_exptl_crystal_description block
_exptl_crystal_F_000 238
_exptl_crystal_size_max 0.097
_exptl_crystal_size_mid 0.091
_exptl_crystal_size_min 0.060
_refine_diff_density_max 1.042
_refine_diff_density_min -1.008
_refine_diff_density_rms 0.160
_refine_ls_extinction_method none
_refine_ls_goodness_of_fit_ref 1.034
_refine_ls_hydrogen_treatment constr
_refine_ls_matrix_type full
_refine_ls_number_parameters 88
_refine_ls_number_reflns 2585
_refine_ls_number_restraints 0
_refine_ls_restrained_S_all 1.034
_refine_ls_R_factor_all 0.0210
_refine_ls_R_factor_gt 0.0203
_refine_ls_shift/su_max 0.001
_refine_ls_shift/su_mean 0.000
_refine_ls_structure_factor_coef Fsqd
_refine_ls_weighting_details 'w=1/[\s^2^(Fo^2^)+(0.0108P)^2^] where P=(Fo^2^+2Fc^2^)/3'
_refine_ls_weighting_scheme calc
_refine_ls_wR_factor_gt 0.0298
_refine_ls_wR_factor_ref 0.0301
_reflns_Friedel_coverage 0.000
_reflns_number_gt 2568
_reflns_number_total 2585
_reflns_threshold_expression 'I > 2\s(I)'
_cod_data_source_file c4dt03167a2.cif
_cod_data_source_block 14
_cod_depositor_comments 'Adding full bibliography for 7035778--7035794.cif.'
_cod_database_code 7035783
_shelx_space_group_comment
;
The symmetry employed for this shelxl refinement is uniquely defined
by the following loop, which should always be used as a source of
symmetry information in preference to the above space-group names.
They are only intended as comments.
;
_shelx_estimated_absorpt_t_min 0.406
_shelx_estimated_absorpt_t_max 0.550
_shelxl_version_number 2014-3

loop_
_space_group_symop_operation_xyz
'x, y, z'
'-x, -y, -z'

loop_
_atom_site_label
_atom_site_type_symbol
_atom_site_fract_x
_atom_site_fract_y
_atom_site_fract_z
_atom_site_U_iso_or_equiv
_atom_site_adp_type
_atom_site_occupancy
_atom_site_site_symmetry_order
_atom_site_calc_flag
_atom_site_refinement_flags_posn
_atom_site_refinement_flags_adp
_atom_site_refinement_flags_occupancy
_atom_site_disorder_assembly
_atom_site_disorder_group
Au1 Au -0.5000 0.0000 -1.0000 0.01812(4) Uani 1 2 d S . P . .
Cl1 Cl -0.35442(13) 0.25912(6) -1.07288(6) 0.03071(12) Uani 1 1 d . . . . .
Cl2 Cl -0.32818(12) -0.01543(6) -0.78423(5) 0.02813(11) Uani 1 1 d . . . . .
N1 N -0.4674(7) 0.4228(3) -0.3958(3) 0.0175(6) Uani 0.5 1 d . . P . .
H1 H -0.4535 0.3609 -0.3094 0.021 Uiso 0.5 1 calc R U P A 1
C1 C -0.2849(4) 0.3733(2) -0.4924(2) 0.0312(5) Uani 0.5 1 d . . P B 1
N2 N -0.3162(4) 0.4633(2) -0.6296(3) 0.0338(5) Uani 0.5 1 d . . P B 1
H2 H -0.4434 0.5414 -0.6377 0.041 Uiso 0.5 1 calc R U P B 1
N2B N -0.2849(4) 0.3733(2) -0.4924(2) 0.0312(5) Uani 0.5 1 d . . P B 2
C1B C -0.3162(4) 0.4633(2) -0.6296(3) 0.0338(5) Uani 0.5 1 d . . P B 2
C2 C -0.0869(5) 0.2529(2) -0.4791(2) 0.0261(4) Uani 1 1 d . . . . .
H2A H -0.0666 0.1922 -0.3841 0.031 Uiso 1 1 calc R U . B 1
C3 C 0.0825(5) 0.2191(2) -0.6019(2) 0.0271(5) Uani 1 1 d . . . . .
H3 H 0.2212 0.1352 -0.5931 0.032 Uiso 1 1 calc R U . . .
C4 C 0.0494(5) 0.3093(2) -0.7405(3) 0.0297(5) Uani 1 1 d . . . . .
H4 H 0.1646 0.2870 -0.8271 0.036 Uiso 1 1 calc R U . . .
C5 C -0.1498(5) 0.4300(2) -0.7510(3) 0.0291(5) Uani 1 1 d . . . . .
H5 H -0.1713 0.4915 -0.8455 0.035 Uiso 1 1 calc R U . B 1

loop_
_atom_site_aniso_label
_atom_site_aniso_U_11
_atom_site_aniso_U_22
_atom_site_aniso_U_33
_atom_site_aniso_U_23
_atom_site_aniso_U_13
_atom_site_aniso_U_12
Au1 0.01587(6) 0.01568(5) 0.01985(6) 0.00096(4) -0.00302(4) 0.00080(4)
Cl1 0.0354(3) 0.0178(2) 0.0338(3) 0.0015(2) -0.0037(2) -0.0038(2)
Cl2 0.0290(3) 0.0301(3) 0.0249(3) -0.0024(2) -0.0099(2) 0.0027(2)
N1 0.0239(17) 0.0158(14) 0.0109(14) 0.0013(11) -0.0047(12) -0.0002(13)
C1 0.0175(9) 0.0251(10) 0.0545(14) -0.0199(9) -0.0015(9) -0.0036(8)
N2 0.0180(10) 0.0174(9) 0.0698(16) -0.0145(10) -0.0128(10) 0.0004(8)
N2B 0.0175(9) 0.0251(10) 0.0545(14) -0.0199(9) -0.0015(9) -0.0036(8)
C1B 0.0180(10) 0.0174(9) 0.0698(16) -0.0145(10) -0.0128(10) 0.0004(8)
C2 0.0210(10) 0.0210(10) 0.0365(12) -0.0066(8) -0.0061(9) -0.0022(8)
C3 0.0201(10) 0.0200(10) 0.0418(13) -0.0096(9) -0.0048(9) 0.0016(8)
C4 0.0254(11) 0.0273(11) 0.0382(12) -0.0122(9) -0.0050(9) -0.0041(9)
C5 0.0257(11) 0.0235(10) 0.0375(12) -0.0044(9) -0.0085(9) -0.0056(9)

loop_
_atom_type_symbol
_atom_type_description
_atom_type_scat_dispersion_real
_atom_type_scat_dispersion_imag
_atom_type_scat_source
C C 0.0033 0.0016 'International Tables Vol C Tables 4.2.6.8 and 6.1.1.4'
H H 0.0000 0.0000 'International Tables Vol C Tables 4.2.6.8 and 6.1.1.4'
Cl Cl 0.1484 0.1585 'International Tables Vol C Tables 4.2.6.8 and 6.1.1.4'
Au Au -2.0133 8.8022 'International Tables Vol C Tables 4.2.6.8 and 6.1.1.4'
N N 0.0061 0.0033 'International Tables Vol C Tables 4.2.6.8 and 6.1.1.4'

loop_
_geom_angle_atom_site_label_1
_geom_angle_atom_site_label_2
_geom_angle_atom_site_label_3
_geom_angle
_geom_angle_site_symmetry_1
_geom_angle_site_symmetry_3
Cl2 Au1 Cl2 180.00(2) . 2_453
Cl2 Au1 Cl1 90.616(19) . 2_453
Cl2 Au1 Cl1 89.383(19) 2_453 2_453
Cl2 Au1 Cl1 89.384(19) . .
Cl2 Au1 Cl1 90.616(19) 2_453 .
Cl1 Au1 Cl1 180.0 2_453 .
C1 N1 N2 145.4(3) . 2_464
C1 N1 H1 107.3 . .
N2 N1 H1 107.3 2_464 .
N1 C1 C2 131.0(2) . .
N1 C1 N2 108.3(2) . .
C2 C1 N2 120.7(2) . .
C5 N2 C1 119.24(19) . .
C5 N2 H2 120.4 . .
C1 N2 H2 120.4 . .
C1 C2 C3 120.2(2) . .
C1 C2 H2A 119.9 . .
C3 C2 H2A 119.9 . .
C2 C3 C4 119.1(2) . .
C2 C3 H3 120.4 . .
C4 C3 H3 120.4 . .
C5 C4 C3 119.6(2) . .
C5 C4 H4 120.2 . .
C3 C4 H4 120.2 . .
N2 C5 C4 121.2(2) . .
N2 C5 H5 119.4 . .
C4 C5 H5 119.4 . .

loop_
_geom_bond_atom_site_label_1
_geom_bond_atom_site_label_2
_geom_bond_distance
_geom_bond_site_symmetry_2
_geom_bond_publ_flag
Au1 Cl2 2.2775(5) . yes
Au1 Cl2 2.2775(5) 2_453 ?
Au1 Cl1 2.2816(5) 2_453 ?
Au1 Cl1 2.2816(5) . yes
N1 C1 1.266(4) . ?
N1 C1B 1.410(4) 2_464 ?
N1 N2 1.410(4) 2_464 ?
N1 H1 0.8800 . ?
C1 C2 1.361(3) . ?
C1 N2 1.381(3) . ?
N2 C5 1.347(3) . ?
N2 H2 0.8800 . ?
C2 C3 1.365(3) . ?
C2 H2A 0.9500 . ?
C3 C4 1.394(3) . ?
C3 H3 0.9500 . ?
C4 C5 1.366(3) . ?
C4 H4 0.9500 . ?
C5 H5 0.9500 . ?

loop_
_geom_hbond_atom_site_label_D
_geom_hbond_atom_site_label_H
_geom_hbond_atom_site_label_A
_geom_hbond_distance_DH
_geom_hbond_distance_HA
_geom_hbond_distance_DA
_geom_hbond_angle_DHA
_geom_hbond_site_symmetry_A
_geom_hbond_publ_flag
N1 H1 Cl1 0.88 2.32 3.180(3) 164.3 1_556 yes

loop_
_geom_torsion_atom_site_label_1
_geom_torsion_atom_site_label_2
_geom_torsion_atom_site_label_3
_geom_torsion_atom_site_label_4
_geom_torsion
_geom_torsion_site_symmetry_1
N2 N1 C1 C2 178.0(3) 2_464
C1B N1 C1 N2 -3.4(5) 2_464
N2 N1 C1 N2 -3.4(5) 2_464
N1 C1 N2 C5 -178.3(2) .
C2 C1 N2 C5 0.5(3) .
N1 C1 C2 C3 178.2(2) .
N2 C1 C2 C3 -0.3(3) .
C1 C2 C3 C4 -0.1(3) .
C2 C3 C4 C5 0.4(3) .
C1 N2 C5 C4 -0.2(3) .
C3 C4 C5 N2 -0.2(3) .
